data_7134271
loop_
_publ_author_name
'Liu, Lidong'
'Guo, Yawen'
'Shi, Lin'
'Wang, Yihan'
'Lei, Xingyu'
'Jiao, Peng'

_publ_section_title
;
 Building trisubstituted ethylenes from terminal alkenes <i>via</i>
 debrominative ring-opening trifluoromethylations of geminal
 dibromocyclopropanes.
;
_journal_issue 27
_journal_name_full 'Chemical communications (Cambridge, England)'
_journal_page_first 5170
_journal_page_last 5173
_journal_paper_doi 10.1039/d5cc00479a
_journal_volume 61
_journal_year 2025
_chemical_formula_sum 'C14 H10 Br F3'
_chemical_formula_weight 315.13
_space_group_crystal_system monoclinic
_space_group_IT_number 4
_space_group_name_Hall 'P 2yb'
_space_group_name_H-M_alt 'P 1 21 1'
_atom_sites_solution_hydrogens geom
_audit_creation_method SHELXL-2018/1
_audit_update_record
;
2023-12-28 deposited with the CCDC.	2025-02-20 downloaded from the CCDC.
;
_cell_angle_alpha 90
_cell_angle_beta 101.509(2)
_cell_angle_gamma 90
_cell_formula_units_Z 2
_cell_length_a 7.78987(17)
_cell_length_b 5.88492(15)
_cell_length_c 13.8221(3)
_cell_measurement_reflns_used 9581
_cell_measurement_temperature 100(2)
_cell_measurement_theta_max 76.2630
_cell_measurement_theta_min 3.2630
_cell_volume 620.90(3)
_computing_structure_refinement 'SHELXL-2018/1 (Sheldrick, 2018)'
_diffrn_ambient_temperature 100(2)
_diffrn_measured_fraction_theta_full 1.000
_diffrn_measured_fraction_theta_max 0.977
_diffrn_measurement_device_type XtalLAB
_diffrn_radiation_type CuK\a
_diffrn_radiation_wavelength 1.54184
_diffrn_reflns_av_R_equivalents 0.0751
_diffrn_reflns_av_unetI/netI 0.0376
_diffrn_reflns_Laue_measured_fraction_full 1.000
_diffrn_reflns_Laue_measured_fraction_max 0.977
_diffrn_reflns_limit_h_max 9
_diffrn_reflns_limit_h_min -9
_diffrn_reflns_limit_k_max 7
_diffrn_reflns_limit_k_min -7
_diffrn_reflns_limit_l_max 17
_diffrn_reflns_limit_l_min -17
_diffrn_reflns_number 11084
_diffrn_reflns_point_group_measured_fraction_full 0.997
_diffrn_reflns_point_group_measured_fraction_max 0.954
_diffrn_reflns_theta_full 67.684
_diffrn_reflns_theta_max 76.259
_diffrn_reflns_theta_min 3.263
_exptl_absorpt_coefficient_mu 4.690
_exptl_crystal_colour colorless
_exptl_crystal_density_diffrn 1.686
_exptl_crystal_description needle
_exptl_crystal_F_000 312
_exptl_crystal_size_max 0.05
_exptl_crystal_size_mid 0.02
_exptl_crystal_size_min 0.02
_refine_diff_density_max 0.768
_refine_diff_density_min -0.732
_refine_diff_density_rms 0.103
_refine_ls_abs_structure_details
;
 Classical Flack method preferred over Parsons because s.u. lower.
;
_refine_ls_abs_structure_Flack -0.07(5)
_refine_ls_extinction_method none
_refine_ls_goodness_of_fit_ref 1.131
_refine_ls_hydrogen_treatment constr
_refine_ls_matrix_type full
_refine_ls_number_parameters 163
_refine_ls_number_reflns 2484
_refine_ls_number_restraints 1
_refine_ls_restrained_S_all 1.131
_refine_ls_R_factor_all 0.0627
_refine_ls_R_factor_gt 0.0618
_refine_ls_shift/su_max 0.001
_refine_ls_shift/su_mean 0.000
_refine_ls_structure_factor_coef Fsqd
_refine_ls_weighting_details 'w=1/[\s^2^(Fo^2^)+(0.1298P)^2^+0.3876P] where P=(Fo^2^+2Fc^2^)/3'
_refine_ls_weighting_scheme calc
_refine_ls_wR_factor_gt 0.1723
_refine_ls_wR_factor_ref 0.1738
_reflns_Friedel_coverage 0.773
_reflns_Friedel_fraction_full 0.994
_reflns_Friedel_fraction_max 0.925
_reflns_number_gt 2414
_reflns_number_total 2484
_reflns_threshold_expression 'I > 2\s(I)'
_cod_data_source_file d5cc00479a2.cif
_cod_data_source_block 20231228b_auto
_cod_depositor_comments 'Adding full bibliography for 7134271--7134273.cif.'
_cod_original_cell_volume 620.90(2)
_cod_original_sg_symbol_H-M 'P 21'
_cod_database_code 7134271
_shelx_shelxl_version_number 2018/1
_shelx_space_group_comment
;
The symmetry employed for this shelxl refinement is uniquely defined
by the following loop, which should always be used as a source of
symmetry information in preference to the above space-group names.
They are only intended as comments.
;

loop_
_space_group_symop_operation_xyz
'x, y, z'
'-x, y+1/2, -z'

loop_
_atom_site_label
_atom_site_type_symbol
_atom_site_fract_x
_atom_site_fract_y
_atom_site_fract_z
_atom_site_U_iso_or_equiv
_atom_site_adp_type
_atom_site_occupancy
_atom_site_site_symmetry_order
_atom_site_calc_flag
_atom_site_refinement_flags_posn
_atom_site_refinement_flags_adp
_atom_site_refinement_flags_occupancy
_atom_site_disorder_assembly
_atom_site_disorder_group
Br18 Br 0.33841(9) 0.76238(16) 0.85221(5) 0.0433(3) Uani 1 1 d . . . . .
F15 F 0.7218(7) 0.7288(13) 0.9917(4) 0.0565(16) Uani 1 1 d . . . . .
F16 F 0.8579(6) 0.6945(11) 0.8719(4) 0.0473(14) Uani 1 1 d . . . . .
C11 C 0.4960(9) 0.5715(12) 0.7007(5) 0.0286(14) Uani 1 1 d . . . . .
H11 H 0.580805 0.471711 0.683370 0.034 Uiso 1 1 calc R U . . .
C1 C 0.3856(9) 0.6849(11) 0.6160(5) 0.0252(13) Uani 1 1 d . . . . .
F17 F 0.8887(7) 0.4429(14) 0.9869(5) 0.0613(17) Uani 1 1 d . . . . .
C7 C 0.0436(9) 0.9599(12) 0.3646(6) 0.0317(16) Uani 1 1 d . . . . .
H7 H -0.011143 1.103087 0.368033 0.038 Uiso 1 1 calc R U . . .
C9 C 0.2036(9) 0.9954(11) 0.5383(6) 0.0293(15) Uani 1 1 d . . . . .
H9 H 0.154781 1.142117 0.542530 0.035 Uiso 1 1 calc R U . . .
C6 C 0.0073(10) 0.8355(13) 0.2789(7) 0.0342(16) Uani 1 1 d . . . . .
H6 H -0.072365 0.893982 0.223341 0.041 Uiso 1 1 calc R U . . .
C8 C 0.1631(9) 0.8746(11) 0.4483(6) 0.0280(14) Uani 1 1 d . . . . .
C10 C 0.3119(10) 0.9050(11) 0.6199(6) 0.0281(14) Uani 1 1 d . . . . .
H10 H 0.337868 0.990295 0.679393 0.034 Uiso 1 1 calc R U . . .
C5 C 0.0862(10) 0.6233(13) 0.2722(6) 0.0332(15) Uani 1 1 d . . . . .
H5 H 0.058904 0.539063 0.212457 0.040 Uiso 1 1 calc R U . . .
C2 C 0.3549(8) 0.5702(11) 0.5264(5) 0.0250(13) Uani 1 1 d . . . . .
H2 H 0.411571 0.428926 0.521589 0.030 Uiso 1 1 calc R U . . .
C12 C 0.4995(10) 0.5822(13) 0.7971(5) 0.0305(14) Uani 1 1 d . . . . .
C3 C 0.2417(9) 0.6585(11) 0.4424(5) 0.0260(13) Uani 1 1 d . . . . .
C13 C 0.6222(11) 0.4446(15) 0.8724(6) 0.0366(17) Uani 1 1 d . . . . .
H13A H 0.670748 0.319064 0.838362 0.044 Uiso 1 1 calc R U . . .
H13B H 0.555198 0.376018 0.918761 0.044 Uiso 1 1 calc R U . . .
C4 C 0.2032(9) 0.5360(11) 0.3517(6) 0.0293(14) Uani 1 1 d . . . . .
H4 H 0.258240 0.393964 0.346016 0.035 Uiso 1 1 calc R U . . .
C14 C 0.7721(11) 0.5816(17) 0.9306(6) 0.0412(18) Uani 1 1 d . . . . .

loop_
_atom_site_aniso_label
_atom_site_aniso_U_11
_atom_site_aniso_U_22
_atom_site_aniso_U_33
_atom_site_aniso_U_23
_atom_site_aniso_U_13
_atom_site_aniso_U_12
Br18 0.0364(5) 0.0598(5) 0.0342(5) -0.0112(4) 0.0085(3) 0.0065(4)
F15 0.042(2) 0.084(5) 0.042(2) -0.019(3) 0.004(2) -0.007(3)
F16 0.035(2) 0.066(4) 0.040(2) 0.008(2) 0.0067(18) -0.014(2)
C11 0.023(3) 0.025(3) 0.041(4) 0.001(3) 0.013(3) -0.003(3)
C1 0.024(3) 0.019(3) 0.036(3) 0.000(2) 0.013(3) -0.002(2)
F17 0.037(3) 0.083(4) 0.059(3) 0.030(3) -0.002(2) 0.005(3)
C7 0.022(3) 0.024(3) 0.052(4) 0.009(3) 0.013(3) 0.003(3)
C9 0.023(3) 0.020(3) 0.050(4) -0.002(3) 0.019(3) -0.002(3)
C6 0.024(3) 0.032(3) 0.046(4) 0.013(3) 0.005(3) -0.001(3)
C8 0.023(3) 0.019(3) 0.043(4) 0.004(3) 0.011(3) -0.003(3)
C10 0.026(3) 0.020(3) 0.042(4) -0.006(3) 0.015(3) -0.002(3)
C5 0.029(4) 0.031(3) 0.040(4) -0.001(3) 0.006(3) -0.003(3)
C2 0.019(3) 0.017(3) 0.041(3) -0.003(3) 0.013(3) -0.003(2)
C12 0.027(3) 0.030(3) 0.035(3) -0.004(3) 0.010(3) 0.000(3)
C3 0.024(3) 0.019(3) 0.039(3) 0.001(3) 0.014(3) 0.001(3)
C13 0.035(4) 0.043(4) 0.034(4) 0.006(3) 0.010(3) -0.001(4)
C4 0.023(3) 0.025(3) 0.041(4) 0.001(3) 0.008(3) -0.002(3)
C14 0.034(4) 0.056(5) 0.033(4) 0.011(4) 0.005(3) 0.000(4)

loop_
_atom_type_symbol
_atom_type_description
_atom_type_scat_dispersion_real
_atom_type_scat_dispersion_imag
_atom_type_scat_source
C C 0.0181 0.0091 'International Tables Vol C Tables 4.2.6.8 and 6.1.1.4'
H H 0.0000 0.0000 'International Tables Vol C Tables 4.2.6.8 and 6.1.1.4'
Br Br -0.6763 1.2805 'International Tables Vol C Tables 4.2.6.8 and 6.1.1.4'
F F 0.0727 0.0534 'International Tables Vol C Tables 4.2.6.8 and 6.1.1.4'

loop_
_geom_angle_atom_site_label_1
_geom_angle_atom_site_label_2
_geom_angle_atom_site_label_3
_geom_angle
_geom_angle_site_symmetry_1
_geom_angle_site_symmetry_3
_geom_angle_publ_flag
C12 C11 C1 132.1(7) . . ?
C12 C11 H11 114.0 . . ?
C1 C11 H11 114.0 . . ?
C2 C1 C10 118.5(7) . . ?
C2 C1 C11 117.4(6) . . ?
C10 C1 C11 124.1(7) . . ?
C6 C7 C8 120.1(7) . . ?
C6 C7 H7 119.9 . . ?
C8 C7 H7 119.9 . . ?
C10 C9 C8 121.4(6) . . ?
C10 C9 H9 119.3 . . ?
C8 C9 H9 119.3 . . ?
C7 C6 C5 120.9(7) . . ?
C7 C6 H6 119.5 . . ?
C5 C6 H6 119.5 . . ?
C9 C8 C3 118.6(7) . . ?
C9 C8 C7 122.2(7) . . ?
C3 C8 C7 119.2(7) . . ?
C9 C10 C1 120.5(7) . . ?
C9 C10 H10 119.7 . . ?
C1 C10 H10 119.7 . . ?
C4 C5 C6 120.5(8) . . ?
C4 C5 H5 119.8 . . ?
C6 C5 H5 119.8 . . ?
C1 C2 C3 121.6(6) . . ?
C1 C2 H2 119.2 . . ?
C3 C2 H2 119.2 . . ?
C11 C12 C13 123.5(7) . . ?
C11 C12 Br18 122.8(6) . . ?
C13 C12 Br18 113.6(5) . . ?
C2 C3 C8 119.2(7) . . ?
C2 C3 C4 121.7(6) . . ?
C8 C3 C4 119.1(7) . . ?
C12 C13 C14 113.5(7) . . ?
C12 C13 H13A 108.9 . . ?
C14 C13 H13A 108.9 . . ?
C12 C13 H13B 108.9 . . ?
C14 C13 H13B 108.9 . . ?
H13A C13 H13B 107.7 . . ?
C5 C4 C3 120.2(7) . . ?
C5 C4 H4 119.9 . . ?
C3 C4 H4 119.9 . . ?
F15 C14 F16 108.2(8) . . ?
F15 C14 F17 106.2(7) . . ?
F16 C14 F17 107.0(7) . . ?
F15 C14 C13 113.2(7) . . ?
F16 C14 C13 111.7(6) . . ?
F17 C14 C13 110.2(8) . . ?

loop_
_geom_bond_atom_site_label_1
_geom_bond_atom_site_label_2
_geom_bond_distance
_geom_bond_site_symmetry_2
_geom_bond_publ_flag
Br18 C12 1.914(7) . ?
F15 C14 1.323(11) . ?
F16 C14 1.328(10) . ?
C11 C12 1.328(10) . ?
C11 C1 1.467(10) . ?
C11 H11 0.9500 . ?
C1 C2 1.389(10) . ?
C1 C10 1.422(9) . ?
F17 C14 1.347(10) . ?
C7 C6 1.373(12) . ?
C7 C8 1.424(10) . ?
C7 H7 0.9500 . ?
C9 C10 1.373(12) . ?
C9 C8 1.413(11) . ?
C9 H9 0.9500 . ?
C6 C5 1.404(11) . ?
C6 H6 0.9500 . ?
C8 C3 1.421(9) . ?
C10 H10 0.9500 . ?
C5 C4 1.379(11) . ?
C5 H5 0.9500 . ?
C2 C3 1.410(10) . ?
C2 H2 0.9500 . ?
C12 C13 1.502(11) . ?
C3 C4 1.424(10) . ?
C13 C14 1.512(12) . ?
C13 H13A 0.9900 . ?
C13 H13B 0.9900 . ?
C4 H4 0.9500 . ?

loop_
_geom_torsion_atom_site_label_1
_geom_torsion_atom_site_label_2
_geom_torsion_atom_site_label_3
_geom_torsion_atom_site_label_4
_geom_torsion
_geom_torsion_site_symmetry_1
_geom_torsion_site_symmetry_2
_geom_torsion_site_symmetry_3
_geom_torsion_site_symmetry_4
_geom_torsion_publ_flag
C12 C11 C1 C2 -150.7(8) . . . . ?
C12 C11 C1 C10 30.6(12) . . . . ?
C8 C7 C6 C5 0.2(11) . . . . ?
C10 C9 C8 C3 -2.0(10) . . . . ?
C10 C9 C8 C7 176.5(7) . . . . ?
C6 C7 C8 C9 -179.5(6) . . . . ?
C6 C7 C8 C3 -1.0(10) . . . . ?
C8 C9 C10 C1 -0.6(10) . . . . ?
C2 C1 C10 C9 4.2(10) . . . . ?
C11 C1 C10 C9 -177.1(7) . . . . ?
C7 C6 C5 C4 -0.5(11) . . . . ?
C10 C1 C2 C3 -5.4(9) . . . . ?
C11 C1 C2 C3 175.9(6) . . . . ?
C1 C11 C12 C13 178.2(7) . . . . ?
C1 C11 C12 Br18 2.0(12) . . . . ?
C1 C2 C3 C8 2.8(9) . . . . ?
C1 C2 C3 C4 -176.8(6) . . . . ?
C9 C8 C3 C2 0.9(9) . . . . ?
C7 C8 C3 C2 -177.6(7) . . . . ?
C9 C8 C3 C4 -179.4(6) . . . . ?
C7 C8 C3 C4 2.0(9) . . . . ?
C11 C12 C13 C14 105.1(9) . . . . ?
Br18 C12 C13 C14 -78.4(8) . . . . ?
C6 C5 C4 C3 1.6(11) . . . . ?
C2 C3 C4 C5 177.3(7) . . . . ?
C8 C3 C4 C5 -2.3(10) . . . . ?
C12 C13 C14 F15 69.4(9) . . . . ?
C12 C13 C14 F16 -53.0(10) . . . . ?
C12 C13 C14 F17 -171.8(7) . . . . ?
